data_4306923
loop_
_publ_author_name
'Les J. Laughlin'
'Aston A. Eagle'
'Graham N. George'
'Edward R. T. Tiekink'
'Charles G. Young'

_publ_section_title
;
Synthesis, Characterization, and Biomimetic Chemistry
of cis-Oxosulfidomolybdenum(VI) Complexes Stabilized by an Intramolecular
Mo(O)S...S Interaction
;
_journal_name_full 'Inorganic Chemistry'
_journal_page_first 939
_journal_page_last 948
_journal_paper_doi 10.1021/ic061213d
_journal_volume 46
_journal_year 2007
_chemical_formula_moiety 'C21 H36 B Mo N6 O P S3 '
_chemical_formula_sum 'C21 H36 B Mo N6 O P S3'
_chemical_formula_weight 622.46
_space_group_IT_number 14
_symmetry_cell_setting monoclinic
_symmetry_Int_Tables_number 14
_symmetry_space_group_name_Hall '-P 2yn'
_symmetry_space_group_name_H-M 'P 1 21/n 1'
_audit_creation_date 'Mon Mar  9 17:10:48 1998'
_audit_creation_method 'from TEXRAY.INF file'
_cell_angle_alpha 90
_cell_angle_beta 90.09(1)
_cell_angle_gamma 90
_cell_formula_units_Z 4
_cell_length_a 12.601(1)
_cell_length_b 10.899(1)
_cell_length_c 20.595(3)
_cell_measurement_reflns_used 25
_cell_measurement_temperature 293
_cell_measurement_theta_max 14.0
_cell_measurement_theta_min 8.0
_cell_volume 2828.5(5)
_computing_cell_refinement 'MSC/AFC Diffractometer Control'
_computing_data_collection 'MSC/AFC Diffractometer Control'
_computing_data_reduction teXsan
_computing_publication_material teXsan
_computing_structure_refinement teXsan
_diffrn_ambient_temperature 293
_diffrn_measurement_device CAD4
_diffrn_measurement_method 'omega scans with profile analysis'
_diffrn_orient_matrix_UB_11 0.00000
_diffrn_orient_matrix_UB_12 0.00000
_diffrn_orient_matrix_UB_13 0.00000
_diffrn_orient_matrix_UB_21 0.00000
_diffrn_orient_matrix_UB_22 0.00000
_diffrn_orient_matrix_UB_23 0.00000
_diffrn_orient_matrix_UB_31 0.00000
_diffrn_orient_matrix_UB_32 0.00000
_diffrn_orient_matrix_UB_33 0.00000
_diffrn_radiation_monochromator graphite
_diffrn_radiation_source 'X-ray tube'
_diffrn_radiation_type MoKalpha
_diffrn_radiation_wavelength 0.7107
_diffrn_reflns_av_R_equivalents 0.00
_diffrn_reflns_limit_h_max 13
_diffrn_reflns_limit_h_min -13
_diffrn_reflns_limit_k_max 11
_diffrn_reflns_limit_k_min 0
_diffrn_reflns_limit_l_max 22
_diffrn_reflns_limit_l_min 0
_diffrn_reflns_number 4261
_diffrn_reflns_theta_max 45.0
_diffrn_reflns_theta_min 3.0
_diffrn_standards_decay_% 0.00
_diffrn_standards_interval_count 1
_diffrn_standards_number 3
_exptl_absorpt_coefficient_mu 0.767
_exptl_absorpt_correction_type analytical
_exptl_crystal_colour red
_exptl_crystal_density_diffrn 1.462
_exptl_crystal_description plate
_exptl_crystal_F_000 1288
_exptl_crystal_size_max 0.240
_exptl_crystal_size_mid 0.110
_exptl_crystal_size_min 0.020
_refine_diff_density_max 0.00
_refine_diff_density_min 0.00
_refine_ls_extinction_method none
_refine_ls_goodness_of_fit_obs 0.000
_refine_ls_hydrogen_treatment noref
_refine_ls_matrix_type full
_refine_ls_number_parameters 307
_refine_ls_number_reflns 2390
_refine_ls_number_restraints 0
_refine_ls_R_factor_obs 0.0410
_refine_ls_shift/esd_max 0.0000
_refine_ls_structure_factor_coef F
_refine_ls_weighting_scheme sigma
_refine_ls_wR_factor_obs 0.0410
_reflns_number_observed 2390
_reflns_number_total 0
_reflns_observed_criterion 2.50
_cod_data_source_file ic061213dsi20060702_100334.cif
_cod_data_source_block Tp*MoOS(S2PPri2)
_cod_original_cell_volume 2828.5(4)
_cod_original_sg_symbol_H-M 'P 21/n '
_cod_original_formula_sum 'C21 H36 B Mo N6 O P S3 '
_cod_database_code 4306923

loop_
_symmetry_equiv_pos_as_xyz
'   +x,   +y,   +z'
1/2-x,1/2+y,1/2-z
'   -x,   -y,   -z'
1/2+x,1/2-y,1/2+z

loop_
_atom_site_aniso_label
_atom_site_aniso_U_11
_atom_site_aniso_U_22
_atom_site_aniso_U_33
_atom_site_aniso_U_12
_atom_site_aniso_U_13
_atom_site_aniso_U_23
Mo 0.0320(3) 0.0373(3) 0.0304(3) -0.0002(3) -0.0027(2) 0.0013(3)
S(1) 0.059(1) 0.059(1) 0.048(1) 0.0012(10) 0.0014(9) 0.0107(10)
S(2) 0.054(1) 0.051(1) 0.0378(10) 0.0036(9) -0.0013(8) 0.0030(9)
S(3) 0.077(1) 0.065(1) 0.050(1) 0.009(1) 0.0088(10) 0.015(1)
P(1) 0.061(1) 0.053(1) 0.040(1) 0.0056(9) -0.0050(9) 0.0036(9)
O(1) 0.039(2) 0.056(3) 0.065(3) -0.004(2) -0.002(2) 0.005(2)
N(11) 0.042(3) 0.043(3) 0.049(4) -0.002(3) -0.004(3) 0.007(3)
N(12) 0.050(3) 0.059(4) 0.037(3) -0.008(3) -0.007(3) 0.003(3)
N(21) 0.049(3) 0.052(3) 0.041(3) 0.001(3) 0.001(3) 0.006(3)
N(22) 0.056(4) 0.044(3) 0.050(4) 0.008(3) 0.004(3) 0.000(3)
N(31) 0.049(3) 0.053(4) 0.047(4) -0.007(3) -0.002(3) 0.011(3)
N(32) 0.054(3) 0.056(4) 0.040(4) 0.004(3) 0.003(3) 0.007(3)
C(11) 0.046(4) 0.072(5) 0.085(6) 0.002(4) 0.008(4) 0.010(5)
C(12) 0.049(4) 0.041(4) 0.054(5) -0.003(3) -0.002(4) 0.014(4)
C(13) 0.051(4) 0.053(5) 0.076(6) -0.019(4) -0.019(4) 0.022(4)
C(14) 0.064(5) 0.045(4) 0.059(5) -0.016(4) -0.014(4) 0.009(4)
C(15) 0.097(6) 0.089(6) 0.059(5) -0.036(5) -0.022(5) 0.002(5)
C(21) 0.064(5) 0.073(5) 0.053(5) 0.011(4) -0.013(4) 0.006(4)
C(22) 0.048(4) 0.055(5) 0.046(4) 0.000(4) 0.001(3) 0.013(4)
C(23) 0.059(5) 0.047(5) 0.065(5) 0.003(4) 0.003(4) 0.005(4)
C(24) 0.058(4) 0.051(5) 0.053(5) -0.007(4) 0.008(4) 0.004(4)
C(25) 0.094(6) 0.060(5) 0.075(6) 0.007(5) 0.007(5) -0.015(5)
C(31) 0.080(6) 0.078(6) 0.095(7) -0.025(5) 0.008(5) 0.024(5)
C(32) 0.048(4) 0.066(6) 0.070(6) -0.003(4) 0.004(4) 0.014(5)
C(33) 0.063(5) 0.094(7) 0.071(6) -0.007(5) 0.017(4) 0.036(6)
C(34) 0.057(4) 0.091(6) 0.050(5) 0.009(5) 0.011(4) 0.014(5)
C(35) 0.118(8) 0.135(8) 0.038(5) 0.016(7) 0.020(5) 0.015(5)
C(41) 0.091(6) 0.072(6) 0.049(5) -0.016(5) -0.015(4) -0.003(4)
C(42) 0.072(6) 0.122(8) 0.093(7) -0.004(6) -0.032(5) -0.009(6)
C(43) 0.135(9) 0.097(7) 0.113(8) -0.055(7) -0.038(7) 0.021(7)
C(51) 0.093(6) 0.049(4) 0.050(5) 0.016(4) 0.010(4) 0.004(4)
C(52) 0.130(8) 0.090(7) 0.066(6) 0.031(6) 0.005(5) -0.028(5)
C(53) 0.078(6) 0.094(6) 0.063(6) 0.036(5) -0.005(4) 0.002(5)
B(1) 0.072(6) 0.062(6) 0.037(5) -0.006(5) -0.001(4) -0.004(4)

loop_
_atom_site_label
_atom_site_fract_x
_atom_site_fract_y
_atom_site_fract_z
_atom_site_U_iso_or_equiv
_atom_site_thermal_displace_type
_atom_site_calc_flag
_atom_site_calc_attached_atom
Mo 0.23859(4) 0.25413(6) 0.46016(3) 0.0334(2) Uani ? ?
S(1) 0.2985(1) 0.3200(2) 0.36461(9) 0.0555(6) Uani ? ?
S(2) 0.3296(1) 0.0585(2) 0.44964(8) 0.0481(5) Uani ? ?
S(3) 0.3851(2) 0.1685(2) 0.29907(9) 0.0648(6) Uani ? ?
P(1) 0.3500(2) 0.0205(2) 0.35286(9) 0.0517(6) Uani ? ?
O(1) 0.1117(3) 0.2123(4) 0.4423(2) 0.055(1) Uani ? ?
N(11) 0.3913(4) 0.3251(5) 0.5178(3) 0.045(2) Uani ? ?
N(12) 0.3762(4) 0.3868(5) 0.5754(3) 0.050(2) Uani ? ?
N(21) 0.1886(4) 0.4406(5) 0.4880(3) 0.047(2) Uani ? ?
N(22) 0.2021(4) 0.4832(5) 0.5505(3) 0.050(2) Uani ? ?
N(31) 0.1986(4) 0.2062(5) 0.5651(3) 0.050(2) Uani ? ?
N(32) 0.2117(4) 0.2896(5) 0.6151(3) 0.050(2) Uani ? ?
C(11) 0.5488(5) 0.2645(7) 0.4509(4) 0.070(2) Uani ? ?
H(11A) 0.6252(5) 0.2739(7) 0.4543(4) 0.124(6) Uani ? ?
H(11B) 0.5238(5) 0.3038(7) 0.4115(4) 0.124(6) Uani ? ?
H(11C) 0.5310(5) 0.1779(7) 0.4497(4) 0.124(6) Uani ? ?
C(12) 0.4972(5) 0.3224(6) 0.5079(4) 0.048(2) Uani ? ?
C(13) 0.5477(6) 0.3797(6) 0.5594(4) 0.061(2) Uani ? ?
H(13) 0.6236(6) 0.3913(6) 0.5644(4) 0.08(1) Uani ? ?
C(14) 0.4714(6) 0.4166(6) 0.6014(4) 0.057(2) Uani ? ?
C(15) 0.4816(6) 0.4788(8) 0.6663(4) 0.083(3) Uani ? ?
H(15A) 0.5560(6) 0.4921(8) 0.6762(4) 0.124(6) Uani ? ?
H(15B) 0.4502(6) 0.4275(8) 0.6996(4) 0.124(6) Uani ? ?
H(15C) 0.4451(6) 0.5572(8) 0.6650(4) 0.124(6) Uani ? ?
C(21) 0.0978(6) 0.5113(7) 0.3863(3) 0.064(2) Uani ? ?
H(21A) 0.0574(6) 0.5826(7) 0.3728(3) 0.124(6) Uani ? ?
H(21B) 0.0541(6) 0.4384(7) 0.3820(3) 0.124(6) Uani ? ?
H(21C) 0.1602(6) 0.5032(7) 0.3592(3) 0.124(6) Uani ? ?
C(22) 0.1313(5) 0.5260(7) 0.4563(3) 0.050(2) Uani ? ?
C(23) 0.1085(5) 0.6223(7) 0.4973(4) 0.058(2) Uani ? ?
H(23) 0.0684(5) 0.6955(7) 0.4867(4) 0.08(1) Uani ? ?
C(24) 0.1540(5) 0.5940(7) 0.5564(4) 0.054(2) Uani ? ?
C(25) 0.1529(6) 0.6677(7) 0.6180(4) 0.078(3) Uani ? ?
H(25A) 0.1140(6) 0.7434(7) 0.6110(4) 0.124(6) Uani ? ?
H(25B) 0.2251(6) 0.6866(7) 0.6309(4) 0.124(6) Uani ? ?
H(25C) 0.1186(6) 0.6207(7) 0.6521(4) 0.124(6) Uani ? ?
C(31) 0.1260(7) -0.0035(8) 0.5528(4) 0.085(3) Uani ? ?
H(31A) 0.0953(7) -0.0654(8) 0.5809(4) 0.124(6) Uani ? ?
H(31B) 0.1893(7) -0.0361(8) 0.5323(4) 0.124(6) Uani ? ?
H(31C) 0.0750(7) 0.0194(8) 0.5197(4) 0.124(6) Uani ? ?
C(32) 0.1541(6) 0.1054(7) 0.5915(4) 0.062(3) Uani ? ?
C(33) 0.1380(6) 0.1263(9) 0.6570(4) 0.077(3) Uani ? ?
H(33) 0.1054(6) 0.0698(9) 0.6874(4) 0.08(1) Uani ? ?
C(34) 0.1755(6) 0.2395(9) 0.6713(4) 0.068(3) Uani ? ?
C(35) 0.1790(7) 0.3081(9) 0.7343(4) 0.106(3) Uani ? ?
H(35A) 0.1497(7) 0.2573(9) 0.7685(4) 0.124(6) Uani ? ?
H(35B) 0.1376(7) 0.3828(9) 0.7304(4) 0.124(6) Uani ? ?
H(35C) 0.2520(7) 0.3287(9) 0.7447(4) 0.124(6) Uani ? ?
C(41) 0.2307(6) -0.0544(7) 0.3208(4) 0.073(3) Uani ? ?
H(41) 0.2474(6) -0.0811(7) 0.2771(4) 0.07(1) Uani ? ?
C(42) 0.1377(6) 0.0335(9) 0.3156(4) 0.098(3) Uani ? ?
H(42A) 0.1586(6) 0.1046(9) 0.2903(4) 0.124(6) Uani ? ?
H(42B) 0.1165(6) 0.0595(9) 0.3587(4) 0.124(6) Uani ? ?
H(42C) 0.0787(6) -0.0074(9) 0.2944(4) 0.124(6) Uani ? ?
C(43) 0.2014(8) -0.1691(9) 0.3606(5) 0.116(4) Uani ? ?
H(43A) 0.2623(8) -0.2234(9) 0.3631(5) 0.124(6) Uani ? ?
H(43B) 0.1429(8) -0.2116(9) 0.3398(5) 0.124(6) Uani ? ?
H(43C) 0.1807(8) -0.1447(9) 0.4041(5) 0.124(6) Uani ? ?
C(51) 0.4577(6) -0.0924(7) 0.3470(3) 0.067(3) Uani ? ?
H(51) 0.4354(6) -0.1632(7) 0.3721(3) 0.07(1) Uani ? ?
C(52) 0.4755(7) -0.1353(8) 0.2774(4) 0.099(3) Uani ? ?
H(52A) 0.4092(7) -0.1656(8) 0.2594(4) 0.124(6) Uani ? ?
H(52B) 0.5279(7) -0.2004(8) 0.2768(4) 0.124(6) Uani ? ?
H(52C) 0.5006(7) -0.0669(8) 0.2515(4) 0.124(6) Uani ? ?
C(53) 0.5607(6) -0.0446(8) 0.3768(4) 0.080(3) Uani ? ?
H(53A) 0.5476(6) -0.0181(8) 0.4210(4) 0.124(6) Uani ? ?
H(53B) 0.5862(6) 0.0243(8) 0.3514(4) 0.124(6) Uani ? ?
H(53C) 0.6136(6) -0.1092(8) 0.3768(4) 0.124(6) Uani ? ?
B(1) 0.2659(7) 0.4103(8) 0.6011(4) 0.059(3) Uani ? ?
H(1) 0.2700(7) 0.4574(8) 0.6410(4) 0.07(1) Uani ? ?

loop_
_atom_type_symbol
_atom_type_oxidation_number
_atom_type_number_in_cell
_atom_type_scat_dispersion_real
_atom_type_scat_dispersion_imag
_atom_type_scat_source
C 0 84 0.003 0.002 'International Tables'
H 0 144 0.000 0.000 'International Tables'
B 0 4 0.001 0.001 'International Tables'
Mo 0 4 -1.683 0.686 'International Tables'
N 0 24 0.006 0.003 'International Tables'
O 0 4 0.011 0.006 'International Tables'
P 0 4 0.102 0.094 'International Tables'
S 0 12 0.125 0.123 'International Tables'

loop_
_geom_angle_atom_site_label_1
_geom_angle_atom_site_label_2
_geom_angle_atom_site_label_3
_geom_angle
_geom_angle_site_symmetry_1
_geom_angle_site_symmetry_2
_geom_angle_site_symmetry_3
_geom_angle_publ_flag
S(1) Mo S(2) 92.48(6) ? ? ? yes
S(1) Mo O(1) 102.4(2) ? ? ? yes
S(1) Mo N(11) 93.5(1) ? ? ? yes
S(1) Mo N(21) 91.8(1) ? ? ? yes
S(1) Mo N(31) 170.6(1) ? ? ? yes
S(2) Mo O(1) 100.9(2) ? ? ? yes
S(2) Mo N(11) 87.1(1) ? ? ? yes
S(2) Mo N(21) 165.3(1) ? ? ? yes
S(2) Mo N(31) 89.3(1) ? ? ? yes
O(1) Mo N(11) 161.8(2) ? ? ? yes
O(1) Mo N(21) 92.0(2) ? ? ? yes
O(1) Mo N(31) 86.2(2) ? ? ? yes
N(11) Mo N(21) 78.6(2) ? ? ? yes
N(11) Mo N(31) 77.4(2) ? ? ? yes
N(21) Mo N(31) 84.3(2) ? ? ? yes
Mo S(1) S(3) 115.54(9) ? ? ? yes
Mo S(2) P(1) 108.86(9) ? ? ? yes
S(1) S(3) P(1) 98.1(1) ? ? ? yes
S(2) P(1) S(3) 113.7(1) ? ? ? yes
S(2) P(1) C(41) 109.6(3) ? ? ? yes
S(2) P(1) C(51) 107.0(2) ? ? ? yes
S(3) P(1) C(41) 109.9(3) ? ? ? yes
S(3) P(1) C(51) 109.8(3) ? ? ? yes
C(41) P(1) C(51) 106.5(3) ? ? ? yes
Mo N(11) N(12) 118.3(4) ? ? ? yes
Mo N(11) C(12) 135.5(4) ? ? ? yes
N(12) N(11) C(12) 106.2(5) ? ? ? yes
N(11) N(12) C(14) 109.6(5) ? ? ? yes
N(11) N(12) B(1) 120.8(5) ? ? ? yes
C(14) N(12) B(1) 129.5(6) ? ? ? yes
Mo N(21) N(22) 121.2(4) ? ? ? yes
Mo N(21) C(22) 131.6(4) ? ? ? yes
N(22) N(21) C(22) 106.6(5) ? ? ? yes
N(21) N(22) C(24) 109.2(5) ? ? ? yes
N(21) N(22) B(1) 121.6(5) ? ? ? yes
C(24) N(22) B(1) 129.2(6) ? ? ? yes
Mo N(31) N(32) 121.9(4) ? ? ? yes
Mo N(31) C(32) 131.4(5) ? ? ? yes
N(32) N(31) C(32) 106.5(6) ? ? ? yes
N(31) N(32) C(34) 109.3(6) ? ? ? yes
N(31) N(32) B(1) 119.0(5) ? ? ? yes
C(34) N(32) B(1) 131.6(6) ? ? ? yes
N(11) C(12) C(11) 124.3(6) ? ? ? yes
N(11) C(12) C(13) 109.1(6) ? ? ? yes
C(11) C(12) C(13) 126.6(6) ? ? ? yes
C(12) C(13) C(14) 107.3(6) ? ? ? yes
N(12) C(14) C(13) 107.8(6) ? ? ? yes
N(12) C(14) C(15) 122.3(6) ? ? ? yes
C(13) C(14) C(15) 129.9(7) ? ? ? yes
N(21) C(22) C(21) 122.6(6) ? ? ? yes
N(21) C(22) C(23) 110.0(6) ? ? ? yes
C(21) C(22) C(23) 127.4(6) ? ? ? yes
C(22) C(23) C(24) 106.5(6) ? ? ? yes
N(22) C(24) C(23) 107.8(6) ? ? ? yes
N(22) C(24) C(25) 123.8(6) ? ? ? yes
C(23) C(24) C(25) 128.5(7) ? ? ? yes
N(31) C(32) C(31) 122.6(7) ? ? ? yes
N(31) C(32) C(33) 108.7(7) ? ? ? yes
C(31) C(32) C(33) 128.7(8) ? ? ? yes
C(32) C(33) C(34) 108.1(8) ? ? ? yes
N(32) C(34) C(33) 107.3(7) ? ? ? yes
N(32) C(34) C(35) 121.9(8) ? ? ? yes
C(33) C(34) C(35) 130.9(8) ? ? ? yes
P(1) C(41) C(42) 112.2(6) ? ? ? yes
P(1) C(41) C(43) 111.6(6) ? ? ? yes
C(42) C(41) C(43) 111.4(7) ? ? ? yes
P(1) C(51) C(52) 112.1(5) ? ? ? yes
P(1) C(51) C(53) 111.9(5) ? ? ? yes
C(52) C(51) C(53) 110.9(7) ? ? ? yes
N(12) B(1) N(22) 109.3(6) ? ? ? yes
N(12) B(1) N(32) 109.6(6) ? ? ? yes
N(22) B(1) N(32) 110.1(6) ? ? ? yes

loop_
_geom_bond_atom_site_label_1
_geom_bond_atom_site_label_2
_geom_bond_distance
_geom_bond_site_symmetry_1
_geom_bond_site_symmetry_2
_geom_bond_publ_flag
Mo S(1) 2.227(2) ? ? yes
Mo S(2) 2.431(2) ? ? yes
Mo O(1) 1.702(4) ? ? yes
Mo N(11) 2.388(5) ? ? yes
Mo N(21) 2.204(5) ? ? yes
Mo N(31) 2.280(6) ? ? yes
S(1) S(3) 2.396(3) ? ? yes
S(2) P(1) 2.052(3) ? ? yes
S(3) P(1) 2.007(3) ? ? yes
P(1) C(41) 1.832(8) ? ? yes
P(1) C(51) 1.836(8) ? ? yes
N(11) N(12) 1.377(8) ? ? yes
N(11) C(12) 1.351(8) ? ? yes
N(12) C(14) 1.352(9) ? ? yes
N(12) B(1) 1.511(10) ? ? yes
N(21) N(22) 1.377(8) ? ? yes
N(21) C(22) 1.346(9) ? ? yes
N(22) C(24) 1.358(9) ? ? yes
N(22) B(1) 1.537(10) ? ? yes
N(31) N(32) 1.383(8) ? ? yes
N(31) C(32) 1.348(10) ? ? yes
N(32) C(34) 1.361(10) ? ? yes
N(32) B(1) 1.51(1) ? ? yes
C(11) C(12) 1.48(1) ? ? yes
C(12) C(13) 1.38(1) ? ? yes
C(13) C(14) 1.36(1) ? ? yes
C(14) C(15) 1.50(1) ? ? yes
C(21) C(22) 1.511(9) ? ? yes
C(22) C(23) 1.38(1) ? ? yes
C(23) C(24) 1.38(1) ? ? yes
C(24) C(25) 1.50(1) ? ? yes
C(31) C(32) 1.47(1) ? ? yes
C(32) C(33) 1.38(1) ? ? yes
C(33) C(34) 1.35(1) ? ? yes
C(34) C(35) 1.50(1) ? ? yes
C(41) C(42) 1.52(1) ? ? yes
C(41) C(43) 1.54(1) ? ? yes
C(51) C(52) 1.53(1) ? ? yes
C(51) C(53) 1.53(1) ? ? yes
